data_2228545
loop_
_publ_author_name
'Fun, Hoong-Kun'
'Goh, Jia Hao'
Nithinchandra
'Kalluraya, B.'

_publ_section_title
;
 3-(<i>p</i>-Anisyl)sydnone
;
_journal_coeditor_code RZ2524
_journal_issue 12
_journal_name_full 'Acta Crystallographica Section E'
_journal_page_first o3252
_journal_paper_doi 10.1107/S1600536810047422
_journal_volume 66
_journal_year 2010
_chemical_formula_iupac 'C9 H8 N2 O3'
_chemical_formula_moiety 'C9 H8 N2 O3'
_chemical_formula_sum 'C9 H8 N2 O3'
_chemical_formula_weight 192.17
_chemical_name_common
;
3-(<i>p</i>-Anisyl)sydnone
;
_chemical_name_systematic
;
3-(4-methoxyphenyl)-1,2,3-oxadiazol-3-ium-5-olate
;
_space_group_IT_number 19
_symmetry_cell_setting orthorhombic
_symmetry_space_group_name_Hall 'P 2ac 2ab'
_symmetry_space_group_name_H-M 'P 21 21 21'
_atom_sites_solution_hydrogens geom
_atom_sites_solution_primary direct
_atom_sites_solution_secondary difmap
_audit_creation_method SHELXL-97
_cell_angle_alpha 90.00
_cell_angle_beta 90.00
_cell_angle_gamma 90.00
_cell_formula_units_Z 4
_cell_length_a 7.0505(2)
_cell_length_b 9.8220(3)
_cell_length_c 12.0934(3)
_cell_measurement_reflns_used 2851
_cell_measurement_temperature 100.00(10)
_cell_measurement_theta_max 32.44
_cell_measurement_theta_min 3.37
_cell_volume 837.47(4)
_computing_cell_refinement 'SAINT (Bruker, 2009)'
_computing_data_collection 'APEX2 (Bruker, 2009)'
_computing_data_reduction 'SAINT (Bruker, 2009)'
_computing_molecular_graphics 'SHELXTL (Sheldrick, 2008)'
_computing_publication_material
;
SHELXTL (Sheldrick, 2008) and PLATON (Spek, 2009)
;
_computing_structure_refinement 'SHELXTL (Sheldrick, 2008)'
_computing_structure_solution 'SHELXTL (Sheldrick, 2008)'
_diffrn_ambient_temperature 100.00(10)
_diffrn_measured_fraction_theta_full 0.993
_diffrn_measured_fraction_theta_max 0.993
_diffrn_measurement_device_type
;
Bruker SMART APEXII CCD area-detector
;
_diffrn_measurement_method '\f and \w scans'
_diffrn_radiation_monochromator graphite
_diffrn_radiation_source 'fine-focus sealed tube'
_diffrn_radiation_type MoK\a
_diffrn_radiation_wavelength 0.71073
_diffrn_reflns_av_R_equivalents 0.0312
_diffrn_reflns_av_sigmaI/netI 0.0241
_diffrn_reflns_limit_h_max 10
_diffrn_reflns_limit_h_min -10
_diffrn_reflns_limit_k_max 14
_diffrn_reflns_limit_k_min -14
_diffrn_reflns_limit_l_max 18
_diffrn_reflns_limit_l_min -18
_diffrn_reflns_number 7384
_diffrn_reflns_theta_full 32.68
_diffrn_reflns_theta_max 32.68
_diffrn_reflns_theta_min 2.67
_diffrn_standards_number 0
_exptl_absorpt_coefficient_mu 0.117
_exptl_absorpt_correction_T_max 0.9841
_exptl_absorpt_correction_T_min 0.9377
_exptl_absorpt_correction_type multi-scan
_exptl_absorpt_process_details '(<i>SADABS</i>; Bruker, 2009)'
_exptl_crystal_colour yellow
_exptl_crystal_density_diffrn 1.524
_exptl_crystal_density_method 'not measured'
_exptl_crystal_description needle
_exptl_crystal_F_000 400
_exptl_crystal_size_max 0.556
_exptl_crystal_size_mid 0.154
_exptl_crystal_size_min 0.137
_refine_diff_density_max 0.322
_refine_diff_density_min -0.260
_refine_ls_extinction_method none
_refine_ls_goodness_of_fit_ref 1.056
_refine_ls_hydrogen_treatment refall
_refine_ls_matrix_type full
_refine_ls_number_parameters 159
_refine_ls_number_reflns 1760
_refine_ls_number_restraints 0
_refine_ls_restrained_S_all 1.056
_refine_ls_R_factor_all 0.0433
_refine_ls_R_factor_gt 0.0372
_refine_ls_shift/su_max 0.000
_refine_ls_shift/su_mean 0.000
_refine_ls_structure_factor_coef Fsqd
_refine_ls_weighting_details 'calc w=1/[\s^2^(Fo^2^)+(0.0608P)^2^+0.0718P] where P=(Fo^2^+2Fc^2^)/3'
_refine_ls_weighting_scheme calc
_refine_ls_wR_factor_gt 0.0946
_refine_ls_wR_factor_ref 0.0996
_reflns_number_gt 1577
_reflns_number_total 1760
_reflns_threshold_expression I>2\s(I)
_cod_data_source_file rz2524.cif
_cod_data_source_block I
_cod_database_code 2228545
_cod_database_fobs_code 2228545

loop_
_symmetry_equiv_pos_as_xyz
'x, y, z'
'-x+1/2, -y, z+1/2'
'-x, y+1/2, -z+1/2'
'x+1/2, -y+1/2, -z'

loop_
_atom_site_type_symbol
_atom_site_label
_atom_site_fract_x
_atom_site_fract_y
_atom_site_fract_z
_atom_site_U_iso_or_equiv
_atom_site_adp_type
_atom_site_calc_flag
_atom_site_refinement_flags
_atom_site_occupancy
_atom_site_disorder_assembly
_atom_site_disorder_group
O O1 0.08268(18) 0.95246(11) 0.72517(9) 0.0204(2) Uani d . 1 . .
O O2 0.15734(19) 0.83477(13) 0.88211(9) 0.0252(3) Uani d . 1 . .
O O3 0.12932(18) 0.57288(10) 0.18145(8) 0.0199(2) Uani d . 1 . .
N N1 0.0695(2) 0.92968(13) 0.61277(11) 0.0199(3) Uani d . 1 . .
N N2 0.11891(19) 0.80122(12) 0.60181(10) 0.0152(2) Uani d . 1 . .
C C1 0.1632(2) 0.82919(14) 0.40336(11) 0.0157(2) Uani d . 1 . .
C C2 0.1665(2) 0.77417(15) 0.29712(11) 0.0158(3) Uani d . 1 . .
C C3 0.1284(2) 0.63583(15) 0.28173(12) 0.0160(3) Uani d . 1 . .
C C4 0.0868(2) 0.55302(15) 0.37253(13) 0.0179(3) Uani d . 1 . .
C C5 0.0829(2) 0.60641(15) 0.47811(12) 0.0165(3) Uani d . 1 . .
C C6 0.1211(2) 0.74504(16) 0.49222(12) 0.0145(2) Uani d . 1 . .
C C7 0.1622(2) 0.73661(15) 0.69641(12) 0.0173(3) Uani d . 1 . .
C C8 0.1394(2) 0.83234(16) 0.78201(12) 0.0186(3) Uani d . 1 . .
C C9 0.1403(3) 0.65840(16) 0.08473(12) 0.0205(3) Uani d . 1 . .
H H1A 0.192(3) 0.928(2) 0.4147(15) 0.019(5) Uiso d . 1 . .
H H2A 0.194(3) 0.831(2) 0.2340(16) 0.024(5) Uiso d . 1 . .
H H4A 0.070(3) 0.457(2) 0.3623(16) 0.025(5) Uiso d . 1 . .
H H5A 0.047(3) 0.5524(19) 0.5411(15) 0.015(5) Uiso d . 1 . .
H H7A 0.203(3) 0.641(2) 0.6995(17) 0.026(5) Uiso d . 1 . .
H H9A 0.124(3) 0.603(2) 0.0190(16) 0.020(5) Uiso d . 1 . .
H H9B 0.040(3) 0.723(2) 0.0852(16) 0.023(5) Uiso d . 1 . .
H H9C 0.262(4) 0.708(3) 0.0800(19) 0.041(7) Uiso d . 1 . .

loop_
_atom_site_aniso_label
_atom_site_aniso_U_11
_atom_site_aniso_U_22
_atom_site_aniso_U_33
_atom_site_aniso_U_12
_atom_site_aniso_U_13
_atom_site_aniso_U_23
O1 0.0255(5) 0.0180(5) 0.0179(5) 0.0014(5) 0.0003(5) -0.0028(4)
O2 0.0316(6) 0.0267(5) 0.0172(5) -0.0033(6) -0.0014(5) -0.0011(4)
O3 0.0290(6) 0.0155(5) 0.0151(5) 0.0016(4) -0.0015(4) -0.0013(3)
N1 0.0258(6) 0.0151(5) 0.0188(6) 0.0035(5) -0.0003(5) -0.0016(4)
N2 0.0152(5) 0.0141(5) 0.0163(5) -0.0003(4) -0.0002(4) 0.0006(4)
C1 0.0168(6) 0.0136(5) 0.0167(6) -0.0008(5) -0.0016(5) 0.0004(4)
C2 0.0168(6) 0.0136(6) 0.0169(6) -0.0011(5) -0.0010(5) 0.0016(4)
C3 0.0154(6) 0.0158(6) 0.0169(6) 0.0007(5) -0.0016(5) -0.0013(4)
C4 0.0213(7) 0.0130(5) 0.0195(6) -0.0017(5) 0.0001(5) 0.0000(5)
C5 0.0166(6) 0.0138(5) 0.0191(6) -0.0013(5) 0.0004(6) 0.0010(5)
C6 0.0138(6) 0.0142(5) 0.0154(5) 0.0001(5) 0.0004(5) -0.0003(4)
C7 0.0190(6) 0.0167(6) 0.0164(6) -0.0002(5) -0.0007(5) 0.0016(5)
C8 0.0176(6) 0.0188(6) 0.0192(6) -0.0014(6) -0.0003(6) 0.0006(5)
C9 0.0256(7) 0.0200(6) 0.0159(6) 0.0019(6) -0.0014(6) -0.0002(5)

loop_
_atom_type_symbol
_atom_type_description
_atom_type_scat_dispersion_real
_atom_type_scat_dispersion_imag
_atom_type_scat_source
C C 0.0033 0.0000 'International Tables Vol C Tables 4.2.6.8 and 6.1.1.4'
H H 0.0000 0.0000 'International Tables Vol C Tables 4.2.6.8 and 6.1.1.4'
N N 0.0061 0.0000 'International Tables Vol C Tables 4.2.6.8 and 6.1.1.4'
O O 0.0106 0.0000 'International Tables Vol C Tables 4.2.6.8 and 6.1.1.4'

loop_
_geom_angle_atom_site_label_1
_geom_angle_atom_site_label_2
_geom_angle_atom_site_label_3
_geom_angle_site_symmetry_1
_geom_angle_site_symmetry_3
_geom_angle
_geom_angle_publ_flag
N1 O1 C8 . . 111.11(12) ?
C3 O3 C9 . . 117.27(11) ?
N2 N1 O1 . . 103.69(12) ?
N1 N2 C7 . . 115.30(12) ?
N1 N2 C6 . . 117.68(12) ?
C7 N2 C6 . . 127.02(12) ?
C6 C1 C2 . . 119.11(13) ?
C6 C1 H1A . . 121.0(11) ?
C2 C1 H1A . . 119.9(11) ?
C1 C2 C3 . . 119.76(13) ?
C1 C2 H2A . . 120.5(13) ?
C3 C2 H2A . . 119.8(13) ?
O3 C3 C4 . . 115.89(13) ?
O3 C3 C2 . . 124.01(13) ?
C4 C3 C2 . . 120.10(13) ?
C5 C4 C3 . . 120.65(13) ?
C5 C4 H4A . . 119.4(12) ?
C3 C4 H4A . . 119.8(12) ?
C4 C5 C6 . . 118.61(13) ?
C4 C5 H5A . . 121.9(11) ?
C6 C5 H5A . . 119.4(11) ?
C1 C6 C5 . . 121.77(14) ?
C1 C6 N2 . . 119.22(13) ?
C5 C6 N2 . . 119.00(13) ?
N2 C7 C8 . . 106.54(13) ?
N2 C7 H7A . . 123.4(12) ?
C8 C7 H7A . . 130.1(12) ?
O2 C8 C7 . . 137.09(16) ?
O2 C8 O1 . . 119.56(14) ?
C7 C8 O1 . . 103.34(12) ?
O3 C9 H9A . . 109.4(12) ?
O3 C9 H9B . . 110.2(12) ?
H9A C9 H9B . . 107.0(17) ?
O3 C9 H9C . . 112.3(15) ?
H9A C9 H9C . . 109.3(18) ?
H9B C9 H9C . . 108.5(19) ?

loop_
_geom_bond_atom_site_label_1
_geom_bond_atom_site_label_2
_geom_bond_site_symmetry_2
_geom_bond_distance
_geom_bond_publ_flag
O1 N1 . 1.3807(16) ?
O1 C8 . 1.4227(19) ?
O2 C8 . 1.2174(18) ?
O3 C3 . 1.3613(17) ?
O3 C9 . 1.4421(18) ?
N1 N2 . 1.3158(16) ?
N2 C7 . 1.3434(17) ?
N2 C6 . 1.4356(18) ?
C1 C6 . 1.388(2) ?
C1 C2 . 1.3940(19) ?
C1 H1A . 1.00(2) ?
C2 C3 . 1.3976(19) ?
C2 H2A . 0.97(2) ?
C3 C4 . 1.398(2) ?
C4 C5 . 1.381(2) ?
C4 H4A . 0.95(2) ?
C5 C6 . 1.398(2) ?
C5 H5A . 0.961(19) ?
C7 C8 . 1.408(2) ?
C7 H7A . 0.98(2) ?
C9 H9A . 0.97(2) ?
C9 H9B . 0.95(2) ?
C9 H9C . 0.99(3) ?

loop_
_geom_hbond_atom_site_label_D
_geom_hbond_atom_site_label_H
_geom_hbond_atom_site_label_A
_geom_hbond_site_symmetry_A
_geom_hbond_distance_DH
_geom_hbond_distance_HA
_geom_hbond_distance_DA
_geom_hbond_angle_DHA
_geom_hbond_publ_flag
C1 H1A O2 2_574 1.00(2) 2.59(2) 3.5441(19) 159.1(15) yes
C7 H7A O3 2_565 0.98(2) 2.42(2) 3.3814(18) 165.7(17) yes

loop_
_geom_torsion_atom_site_label_1
_geom_torsion_atom_site_label_2
_geom_torsion_atom_site_label_3
_geom_torsion_atom_site_label_4
_geom_torsion_site_symmetry_1
_geom_torsion_site_symmetry_2
_geom_torsion_site_symmetry_3
_geom_torsion_site_symmetry_4
_geom_torsion
_geom_torsion_publ_flag
C8 O1 N1 N2 . . . . -0.84(16) ?
O1 N1 N2 C7 . . . . 0.46(17) ?
O1 N1 N2 C6 . . . . -179.58(12) ?
C6 C1 C2 C3 . . . . -0.2(2) ?
C9 O3 C3 C4 . . . . 169.99(14) ?
C9 O3 C3 C2 . . . . -10.3(2) ?
C1 C2 C3 O3 . . . . -179.64(13) ?
C1 C2 C3 C4 . . . . 0.0(2) ?
O3 C3 C4 C5 . . . . 179.72(14) ?
C2 C3 C4 C5 . . . . 0.0(2) ?
C3 C4 C5 C6 . . . . 0.1(2) ?
C2 C1 C6 C5 . . . . 0.3(2) ?
C2 C1 C6 N2 . . . . 179.53(13) ?
C4 C5 C6 C1 . . . . -0.2(2) ?
C4 C5 C6 N2 . . . . -179.47(14) ?
N1 N2 C6 C1 . . . . 30.90(19) ?
C7 N2 C6 C1 . . . . -149.14(15) ?
N1 N2 C6 C5 . . . . -149.86(15) ?
C7 N2 C6 C5 . . . . 30.1(2) ?
N1 N2 C7 C8 . . . . 0.09(18) ?
C6 N2 C7 C8 . . . . -179.87(13) ?
N2 C7 C8 O2 . . . . -179.70(19) ?
N2 C7 C8 O1 . . . . -0.58(16) ?
N1 O1 C8 O2 . . . . -179.79(14) ?
N1 O1 C8 C7 . . . . 0.89(17) ?

loop_
_cod_related_entry_id
_cod_related_entry_database
_cod_related_entry_code
1 ChemSpider 172406
